data_7159070
loop_
_publ_author_name
'Earl, Andrew D. W.'
'Li, Freda F.'
'Ma, Chao'
'Furkert, Daniel P.'
'Brimble, Margaret A.'

_publ_section_title
;
 Stereoselective synthesis of the spirocyclic core of 13-desmethyl
 spirolide C using an aza-Claisen rearrangement and an
 <i>exo</i>-selective Diels-Alder cycloaddition.
;
_journal_issue 6
_journal_name_full 'Organic &amp; biomolecular chemistry'
_journal_page_first 1222
_journal_page_last 1234
_journal_paper_doi 10.1039/d2ob01992b
_journal_volume 21
_journal_year 2023
_chemical_absolute_configuration ad
_chemical_formula_moiety 'C32 H53 N O5 Si2'
_chemical_formula_sum 'C32 H53 N O5 Si2'
_chemical_formula_weight 587.93
_space_group_crystal_system monoclinic
_space_group_IT_number 4
_space_group_name_Hall 'P 2yb'
_space_group_name_H-M_alt 'P 1 21 1'
_atom_sites_solution_hydrogens geom
_atom_sites_solution_primary direct
_audit_creation_date 2022-09-01
_audit_creation_method
;
Olex2 1.3
(compiled 2020.11.12 svn.r5f609507 for OlexSys, GUI svn.r6408)
;
_audit_update_record
;
2022-09-07 deposited with the CCDC.	2023-01-04 downloaded from the CCDC.
;
_cell_angle_alpha 90
_cell_angle_beta 101.794(2)
_cell_angle_gamma 90
_cell_formula_units_Z 2
_cell_length_a 8.01200(10)
_cell_length_b 11.4236(2)
_cell_length_c 18.6445(3)
_cell_measurement_reflns_used 11727
_cell_measurement_temperature 104.3(8)
_cell_measurement_theta_max 74.0120
_cell_measurement_theta_min 4.5570
_cell_volume 1670.43(5)
_computing_cell_refinement 'CrysAlisPro 1.171.40.53 (Rigaku OD, 2019)'
_computing_data_collection 'CrysAlisPro 1.171.40.53 (Rigaku OD, 2019)'
_computing_data_reduction 'CrysAlisPro 1.171.40.53 (Rigaku OD, 2019)'
_computing_molecular_graphics 'Olex2 1.3 (Dolomanov et al., 2009)'
_computing_publication_material 'Olex2 1.3 (Dolomanov et al., 2009)'
_computing_structure_refinement 'SHELXL 2018/3 (Sheldrick, 2015)'
_computing_structure_solution 'SHELXS  (Sheldrick, 2008)'
_diffrn_ambient_environment N~2~
_diffrn_ambient_temperature 104.3(8)
_diffrn_detector 'CCD plate'
_diffrn_detector_area_resol_mean 5.8140
_diffrn_detector_type 'Pilatus 200K'
_diffrn_measured_fraction_theta_full 0.999
_diffrn_measured_fraction_theta_max 0.999
_diffrn_measurement_details
;
List of Runs (angles in degrees, time in seconds):

  # Type    Start    End  Width  t~exp~   \w     \q     \k     \f   Frames
#--------------------------------------------------------------------------
  1  \w     -4.00  31.00   0.50    0.60    --   47.48 -68.00 104.00   70
  2  \w     33.00  59.00   0.50    2.00    --  101.53 -68.00 104.00   52
  3  \w    100.00 125.00   0.50    2.00    --  101.53 -68.00 104.00   50
  4  \w     88.00 123.00   0.50    2.00    --  101.53 -77.00   0.00   70
  5  \w     78.00 127.00   0.50    2.00    --  101.53 -77.00 -60.00   98
  6  \w     82.00 152.00   0.50    2.00    --  101.53  30.00-150.00  140
  7  \w    122.00 170.00   0.50    2.00    --  101.53  61.00 -90.00   96
  8  \w    138.00 164.00   0.50    2.00    --  101.53  77.00 -30.00   52
  9  \w    143.00 169.00   0.50    2.00    --  101.53  77.00  30.00   52
 10  \w    107.00 133.00   0.50    2.00    --  101.53  61.00  30.00   52
 11  \w     76.00 140.00   0.50    2.00    --  101.53  77.00  30.00  128
 12  \w     84.00 110.00   0.50    2.00    --  101.53  61.00 -90.00   52
 13  \w     79.00 124.00   0.50    2.00    --  101.53  77.00 -30.00   90
 14  \w    104.00 176.00   0.50    2.00    --  101.53 111.00 -90.00  144
 15  \w     83.00 176.00   0.50    2.00    --  101.53  30.00-180.00  186
 16  \w     78.00 131.00   0.50    2.00    --  101.53  68.00-122.00  106
 17  \w     58.00 106.00   0.50    0.60    --   47.48  68.00-122.00   96
 18  \w     26.00  73.00   0.50    2.00    --  101.53 -77.00   0.00   94
 19  \w     26.00  51.00   0.50    2.00    --  101.53 -77.00 -60.00   50
 20  \w     26.00  92.00   0.50    2.00    --  101.53 -95.00-150.00  132
 21  \w     23.00  81.00   0.50    2.00    --  101.53 -95.00-180.00  116
 22  \w    -70.00  23.00   0.50    0.60    --  -47.48  68.00-122.00  186
 23  \w    -72.00 -34.00   0.50    2.00    --  -90.25  68.00-122.00   76
 24  \w    -85.00 -11.00   0.50    2.00    --  -90.25 111.00   0.00  148
 25  \w    -87.00 -11.00   0.50    2.00    --  -90.25 111.00  30.00  152
 26  \w   -106.00 -42.00   0.50    2.00    --  -90.25  77.00 -30.00  128
 27  \w   -128.00 -25.00   0.50    0.60    --  -47.48 -19.00 -60.00  206
 28  \w    -80.00 -42.00   0.50    0.60    --  -47.48 -57.00  60.00   76
 29  \w    -72.00 -47.00   0.50    0.60    --  -47.48 -68.00 104.00   50
 30  \w   -102.00 -75.00   0.50    0.60    --  -47.48-125.00  60.00   54
 31  \w   -122.00 -70.00   0.50    2.00    --  -90.25 -45.00 -30.00  104
 32  \w   -135.00 -69.00   0.50    2.00    --  -90.25 -45.00 -60.00  132
 33  \w   -121.00 -71.00   0.50    0.60    --  -47.48-125.00-180.00  100
 34  \w   -158.00-133.00   0.50    2.00    --  -90.25 -45.00 -30.00   50
 35  \w   -161.00 -88.00   0.50    2.00    --  -90.25 -30.00   0.00  146
 36  \w   -134.00 -80.00   0.50    2.00    --  -90.25 -68.00 104.00  108
 37  \w   -145.00-110.00   0.50    2.00    --  -90.25 -95.00  60.00   70
 38  \w   -158.00-103.00   0.50    2.00    --  -90.25 -45.00 120.00  110
;
_diffrn_measurement_device 'four-circle diffractometer'
_diffrn_measurement_device_type 'XtaLAB Synergy, Dualflex, Pilatus 200K'
_diffrn_measurement_method '\w scans'
_diffrn_orient_matrix_type 'CrysAlisPro convention (1999,Acta A55,543-557)'
_diffrn_orient_matrix_UB_11 -0.1163535000
_diffrn_orient_matrix_UB_12 -0.1026721000
_diffrn_orient_matrix_UB_13 0.0115775000
_diffrn_orient_matrix_UB_21 -0.1037780000
_diffrn_orient_matrix_UB_22 0.0161452000
_diffrn_orient_matrix_UB_23 -0.0785711000
_diffrn_orient_matrix_UB_31 0.1195368000
_diffrn_orient_matrix_UB_32 -0.0859440000
_diffrn_orient_matrix_UB_33 -0.0285546000
_diffrn_radiation_monochromator mirror
_diffrn_radiation_probe x-ray
_diffrn_radiation_type 'Cu K\a'
_diffrn_radiation_wavelength 1.54184
_diffrn_reflns_av_R_equivalents 0.0477
_diffrn_reflns_av_unetI/netI 0.0435
_diffrn_reflns_Laue_measured_fraction_full 0.999
_diffrn_reflns_Laue_measured_fraction_max 0.999
_diffrn_reflns_limit_h_max 9
_diffrn_reflns_limit_h_min -9
_diffrn_reflns_limit_k_max 13
_diffrn_reflns_limit_k_min -13
_diffrn_reflns_limit_l_max 22
_diffrn_reflns_limit_l_min -22
_diffrn_reflns_number 21914
_diffrn_reflns_point_group_measured_fraction_full 0.999
_diffrn_reflns_point_group_measured_fraction_max 0.999
_diffrn_reflns_theta_full 67.684
_diffrn_reflns_theta_max 68.250
_diffrn_reflns_theta_min 5.641
_diffrn_source 'micro-focus sealed X-ray tube'
_diffrn_source_type 'PhotonJet (Cu) X-ray Source'
_exptl_absorpt_coefficient_mu 1.262
_exptl_absorpt_correction_T_max 1.00000
_exptl_absorpt_correction_T_min 0.98420
_exptl_absorpt_correction_type multi-scan
_exptl_absorpt_process_details
;
CrysAlisPro 1.171.40.53 (Rigaku Oxford Diffraction, 2019)
Empirical absorption correction using spherical harmonics,
 implemented in SCALE3 ABSPACK scaling algorithm.
;
_exptl_crystal_density_diffrn 1.169
_exptl_crystal_description block
_exptl_crystal_F_000 640
_exptl_crystal_recrystallization_method 'Re-crystallisation from solvent'
_exptl_crystal_size_max 0.08
_exptl_crystal_size_mid 0.08
_exptl_crystal_size_min 0.08
_refine_diff_density_max 0.215
_refine_diff_density_min -0.188
_refine_diff_density_rms 0.035
_refine_ls_abs_structure_details
;
 Refined as an inversion twin.
;
_refine_ls_abs_structure_Flack 0.10(3)
_refine_ls_extinction_method none
_refine_ls_goodness_of_fit_ref 1.037
_refine_ls_hydrogen_treatment constr
_refine_ls_matrix_type full
_refine_ls_number_parameters 372
_refine_ls_number_reflns 6128
_refine_ls_number_restraints 1
_refine_ls_restrained_S_all 1.037
_refine_ls_R_factor_all 0.0340
_refine_ls_R_factor_gt 0.0311
_refine_ls_shift/su_max 0.000
_refine_ls_shift/su_mean 0.000
_refine_ls_structure_factor_coef Fsqd
_refine_ls_weighting_details 'w=1/[\s^2^(Fo^2^)+(0.0334P)^2^+0.2629P] where P=(Fo^2^+2Fc^2^)/3'
_refine_ls_weighting_scheme calc
_refine_ls_wR_factor_gt 0.0735
_refine_ls_wR_factor_ref 0.0747
_reflns_Friedel_coverage 0.897
_reflns_Friedel_fraction_full 1.000
_reflns_Friedel_fraction_max 0.999
_reflns_number_gt 5759
_reflns_number_total 6128
_reflns_threshold_expression 'I > 2\s(I)'
_cod_data_source_file d2ob01992b2.cif
_cod_data_source_block ade558
_cod_depositor_comments 'Adding full bibliography for 7159070.cif.'
_cod_database_code 7159070
_shelx_shelxl_version_number 2018/3
_chemical_oxdiff_formula C32H53NO5Si2
_shelx_space_group_comment
;
The symmetry employed for this shelxl refinement is uniquely defined
by the following loop, which should always be used as a source of
symmetry information in preference to the above space-group names.
They are only intended as comments.
;
_shelx_estimated_absorpt_t_max 0.906
_shelx_estimated_absorpt_t_min 0.906
_reflns_odcompleteness_completeness 99.94
_reflns_odcompleteness_iscentric 1
_reflns_odcompleteness_theta 68.13
_olex2_refinement_description
;
1. Twinned data refinement
 Scales: 0.90(3)
 0.10(3)
2. Fixed Uiso
 At 1.2 times of:
  All C(H) groups, All C(H,H) groups
 At 1.5 times of:
  All C(H,H,H) groups
3.a Ternary CH refined with riding coordinates:
 C12(H12)
3.b Secondary CH2 refined with riding coordinates:
 C8(H8A,H8B), C9(H9A,H9B), C13(H13A,H13B), C21(H21A,H21B), C22(H22A,H22B),
 C23(H23A,H23B), C24(H24A,H24B), C27(H27A,H27B)
3.c Aromatic/amide H refined with riding coordinates:
 C11(H11), C29(H29), C30(H30), C31(H31), C32(H32), C33(H33)
3.d Idealised Me refined as rotating group:
 C2(H2A,H2B,H2C), C3(H3A,H3B,H3C), C4(H4A,H4B,H4C), C6(H6A,H6B,H6C), C7(H7A,
 H7B,H7C), C14(H14A,H14B,H14C), C15(H15A,H15B,H15C), C17(H17A,H17B,H17C),
 C18(H18A,H18B,H18C), C19(H19A,H19B,H19C)
;
_olex2_submission_special_instructions 'No special instructions were received'
_oxdiff_exptl_absorpt_empirical_details
;
Empirical correction (ABSPACK) includes:
- Absorption correction using spherical harmonics
- Frame scaling
;
_oxdiff_exptl_absorpt_empirical_full_max 1.145
_oxdiff_exptl_absorpt_empirical_full_min 0.907

loop_
_space_group_symop_operation_xyz
'x, y, z'
'-x, y+1/2, -z'

loop_
_atom_site_label
_atom_site_type_symbol
_atom_site_fract_x
_atom_site_fract_y
_atom_site_fract_z
_atom_site_U_iso_or_equiv
_atom_site_adp_type
_atom_site_occupancy
_atom_site_site_symmetry_order
_atom_site_calc_flag
_atom_site_refinement_flags_posn
_atom_site_refinement_flags_adp
_atom_site_refinement_flags_occupancy
_atom_site_disorder_assembly
_atom_site_disorder_group
C1 C 0.6235(3) 1.0322(2) 0.16007(15) 0.0206(6) Uani 1 1 d . . . . .
C2 C 0.6414(4) 1.1195(3) 0.22380(16) 0.0259(6) Uani 1 1 d . . . . .
H2A H 0.697913 1.190640 0.211580 0.039 Uiso 1 1 calc R U . . .
H2B H 0.709569 1.084129 0.268143 0.039 Uiso 1 1 calc R U . . .
H2C H 0.528056 1.139318 0.232347 0.039 Uiso 1 1 calc R U . . .
C3 C 0.8017(4) 0.9970(3) 0.14829(17) 0.0281(6) Uani 1 1 d . . . . .
H3A H 0.864586 1.067283 0.139399 0.042 Uiso 1 1 calc R U . . .
H3B H 0.789739 0.944566 0.105939 0.042 Uiso 1 1 calc R U . . .
H3C H 0.864064 0.956712 0.192058 0.042 Uiso 1 1 calc R U . . .
C4 C 0.5259(4) 1.0907(3) 0.08948(17) 0.0280(6) Uani 1 1 d . . . . .
H4A H 0.412565 1.114539 0.096210 0.042 Uiso 1 1 calc R U . . .
H4B H 0.513936 1.035084 0.048730 0.042 Uiso 1 1 calc R U . . .
H4C H 0.588915 1.159727 0.078564 0.042 Uiso 1 1 calc R U . . .
C6 C 0.5153(4) 0.7822(3) 0.10954(16) 0.0277(6) Uani 1 1 d . . . . .
H6A H 0.632924 0.754693 0.114596 0.042 Uiso 1 1 calc R U . . .
H6B H 0.476089 0.815657 0.060573 0.042 Uiso 1 1 calc R U . . .
H6C H 0.441674 0.716391 0.116362 0.042 Uiso 1 1 calc R U . . .
C7 C 0.2819(3) 0.9298(3) 0.18579(15) 0.0230(6) Uani 1 1 d . . . . .
H7A H 0.226009 0.858068 0.197572 0.034 Uiso 1 1 calc R U . . .
H7B H 0.220890 0.960471 0.138589 0.034 Uiso 1 1 calc R U . . .
H7C H 0.280590 0.988300 0.224120 0.034 Uiso 1 1 calc R U . . .
C8 C 0.7047(3) 0.6372(2) 0.41482(14) 0.0155(5) Uani 1 1 d . . . . .
H8A H 0.610406 0.654807 0.440114 0.019 Uiso 1 1 calc R U . . .
H8B H 0.808955 0.622968 0.452653 0.019 Uiso 1 1 calc R U . . .
C9 C 0.7336(3) 0.7423(2) 0.36796(14) 0.0182(5) Uani 1 1 d . . . . .
H9A H 0.732612 0.814847 0.396879 0.022 Uiso 1 1 calc R U . . .
H9B H 0.847402 0.735373 0.355349 0.022 Uiso 1 1 calc R U . . .
C10 C 0.6014(3) 0.7514(2) 0.29903(15) 0.0182(5) Uani 1 1 d . . . . .
C11 C 0.4876(3) 0.6680(2) 0.27693(14) 0.0179(5) Uani 1 1 d . . . . .
H11 H 0.402559 0.682095 0.234226 0.021 Uiso 1 1 calc R U . . .
C12 C 0.4850(3) 0.5519(2) 0.31550(13) 0.0147(5) Uani 1 1 d . . . . .
H12 H 0.396511 0.556602 0.346244 0.018 Uiso 1 1 calc R U . . .
C13 C 0.4322(3) 0.4552(2) 0.25874(15) 0.0197(6) Uani 1 1 d . . . . .
H13A H 0.516930 0.448732 0.227039 0.024 Uiso 1 1 calc R U . . .
H13B H 0.427232 0.379172 0.283733 0.024 Uiso 1 1 calc R U . . .
C14 C 0.1320(4) 0.2602(3) 0.16312(18) 0.0307(7) Uani 1 1 d . . . . .
H14A H 0.231790 0.221980 0.193193 0.046 Uiso 1 1 calc R U . . .
H14B H 0.093205 0.214852 0.118172 0.046 Uiso 1 1 calc R U . . .
H14C H 0.040312 0.264402 0.190667 0.046 Uiso 1 1 calc R U . . .
C15 C 0.3532(3) 0.4032(3) 0.08071(15) 0.0293(6) Uani 1 1 d . . . . .
H15A H 0.390246 0.482669 0.071712 0.044 Uiso 1 1 calc R U . . .
H15B H 0.303621 0.365801 0.033900 0.044 Uiso 1 1 calc R U . . .
H15C H 0.451497 0.357532 0.105815 0.044 Uiso 1 1 calc R U . . .
C16 C -0.0044(3) 0.4928(3) 0.09109(15) 0.0229(6) Uani 1 1 d . . . . .
C17 C 0.0458(5) 0.6107(4) 0.0635(2) 0.0478(9) Uani 1 1 d . . . . .
H17A H -0.055809 0.649594 0.035437 0.072 Uiso 1 1 calc R U . . .
H17B H 0.128432 0.598502 0.032098 0.072 Uiso 1 1 calc R U . . .
H17C H 0.097011 0.659746 0.105396 0.072 Uiso 1 1 calc R U . . .
C18 C -0.0945(4) 0.4201(4) 0.02485(18) 0.0476(10) Uani 1 1 d . . . . .
H18A H -0.119356 0.341708 0.041350 0.071 Uiso 1 1 calc R U . . .
H18B H -0.020210 0.413542 -0.010695 0.071 Uiso 1 1 calc R U . . .
H18C H -0.201257 0.458623 0.001767 0.071 Uiso 1 1 calc R U . . .
C19 C -0.1268(4) 0.5109(4) 0.14224(19) 0.0389(8) Uani 1 1 d . . . . .
H19A H -0.231347 0.548006 0.115425 0.058 Uiso 1 1 calc R U . . .
H19B H -0.073490 0.561267 0.183069 0.058 Uiso 1 1 calc R U . . .
H19C H -0.154721 0.434990 0.161316 0.058 Uiso 1 1 calc R U . . .
C20 C 0.6608(3) 0.5257(2) 0.36764(13) 0.0135(5) Uani 1 1 d . . . . .
C21 C 0.7957(3) 0.4972(2) 0.32104(14) 0.0172(5) Uani 1 1 d . . . . .
H21A H 0.772684 0.416964 0.301460 0.021 Uiso 1 1 calc R U . . .
H21B H 0.775956 0.551047 0.278529 0.021 Uiso 1 1 calc R U . . .
C22 C 0.9858(3) 0.5040(3) 0.35722(15) 0.0203(6) Uani 1 1 d . . . . .
H22A H 1.053653 0.503761 0.318399 0.024 Uiso 1 1 calc R U . . .
H22B H 1.007632 0.579159 0.383938 0.024 Uiso 1 1 calc R U . . .
C23 C 1.0467(3) 0.4042(3) 0.41030(14) 0.0214(5) Uani 1 1 d . . . . .
H23A H 1.037153 0.329577 0.382736 0.026 Uiso 1 1 calc R U . . .
H23B H 1.168452 0.416393 0.432804 0.026 Uiso 1 1 calc R U . . .
C24 C 0.9459(3) 0.3948(3) 0.47014(13) 0.0188(5) Uani 1 1 d . . . . .
H24A H 1.007796 0.343265 0.509402 0.023 Uiso 1 1 calc R U . . .
H24B H 0.937358 0.473316 0.491586 0.023 Uiso 1 1 calc R U . . .
C25 C 0.6309(3) 0.4227(2) 0.41686(13) 0.0144(5) Uani 1 1 d . . . . .
C26 C 0.7518(3) 0.2289(2) 0.45434(14) 0.0167(5) Uani 1 1 d . . . . .
C27 C 0.5775(3) 0.0639(2) 0.42746(16) 0.0203(6) Uani 1 1 d . . . . .
H27A H 0.607393 0.041895 0.479873 0.024 Uiso 1 1 calc R U . . .
H27B H 0.653429 0.020507 0.401069 0.024 Uiso 1 1 calc R U . . .
C28 C 0.3942(3) 0.0330(2) 0.39633(14) 0.0180(5) Uani 1 1 d . . . . .
C29 C 0.2683(3) 0.1161(2) 0.37325(15) 0.0221(6) Uani 1 1 d . . . . .
H29 H 0.296392 0.197021 0.375748 0.026 Uiso 1 1 calc R U . . .
C30 C 0.1014(4) 0.0811(3) 0.34657(16) 0.0242(6) Uani 1 1 d . . . . .
H30 H 0.015881 0.138454 0.330882 0.029 Uiso 1 1 calc R U . . .
C31 C 0.0581(4) -0.0360(3) 0.34252(15) 0.0223(6) Uani 1 1 d . . . . .
H31 H -0.056513 -0.059186 0.324129 0.027 Uiso 1 1 calc R U . . .
C32 C 0.1833(3) -0.1194(2) 0.36553(14) 0.0221(6) Uani 1 1 d . . . . .
H32 H 0.154690 -0.200248 0.362874 0.027 Uiso 1 1 calc R U . . .
C33 C 0.3499(3) -0.0850(3) 0.39234(13) 0.0202(5) Uani 1 1 d . . . . .
H33 H 0.435109 -0.142495 0.408207 0.024 Uiso 1 1 calc R U . . .
O1 O 0.6142(2) 0.85447(16) 0.26253(10) 0.0223(4) Uani 1 1 d . . . . .
O2 O 0.2675(2) 0.48296(17) 0.21502(10) 0.0196(4) Uani 1 1 d . . . . .
O3 O 0.49361(19) 0.40470(18) 0.43186(9) 0.0177(3) Uani 1 1 d . . . . .
O4 O 0.8633(2) 0.16753(17) 0.48853(11) 0.0254(4) Uani 1 1 d . . . . .
O5 O 0.6001(2) 0.18826(16) 0.41961(10) 0.0195(4) Uani 1 1 d . . . . .
Si1 Si 0.50587(8) 0.89675(6) 0.18030(4) 0.01770(15) Uani 1 1 d . . . . .
Si2 Si 0.19022(8) 0.41008(7) 0.13914(3) 0.01708(15) Uani 1 1 d . . . . .
N N 0.7712(3) 0.34752(18) 0.44351(12) 0.0152(4) Uani 1 1 d . . . . .

loop_
_atom_site_aniso_label
_atom_site_aniso_U_11
_atom_site_aniso_U_22
_atom_site_aniso_U_33
_atom_site_aniso_U_23
_atom_site_aniso_U_13
_atom_site_aniso_U_12
C1 0.0200(12) 0.0189(14) 0.0228(13) 0.0029(11) 0.0039(10) 0.0018(11)
C2 0.0267(15) 0.0206(15) 0.0294(15) 0.0001(12) 0.0032(12) -0.0020(12)
C3 0.0231(14) 0.0299(16) 0.0326(15) 0.0037(13) 0.0084(12) -0.0040(12)
C4 0.0328(16) 0.0226(15) 0.0280(15) 0.0063(12) 0.0045(13) 0.0004(12)
C6 0.0314(16) 0.0226(15) 0.0299(15) -0.0044(13) 0.0081(12) -0.0014(13)
C7 0.0201(13) 0.0259(16) 0.0220(13) 0.0033(11) 0.0021(10) 0.0007(11)
C8 0.0128(12) 0.0143(12) 0.0176(12) -0.0004(10) -0.0010(10) -0.0002(10)
C9 0.0171(12) 0.0155(13) 0.0202(13) 0.0003(10) -0.0003(10) -0.0023(10)
C10 0.0162(12) 0.0166(13) 0.0212(13) 0.0044(10) 0.0024(10) 0.0012(10)
C11 0.0140(11) 0.0176(13) 0.0193(13) 0.0036(10) -0.0033(10) 0.0009(10)
C12 0.0111(11) 0.0150(12) 0.0164(12) 0.0015(10) -0.0012(9) 0.0006(9)
C13 0.0150(12) 0.0213(13) 0.0197(13) -0.0020(10) -0.0040(10) 0.0011(10)
C14 0.0279(15) 0.0218(16) 0.0396(17) 0.0006(13) 0.0007(13) -0.0026(12)
C15 0.0248(13) 0.0374(17) 0.0258(13) -0.0008(15) 0.0056(10) 0.0053(15)
C16 0.0184(13) 0.0311(16) 0.0170(12) -0.0003(12) -0.0014(10) 0.0038(12)
C17 0.0398(19) 0.046(2) 0.055(2) 0.0211(18) 0.0029(17) 0.0120(17)
C18 0.0311(16) 0.070(3) 0.0325(16) -0.0166(19) -0.0143(13) 0.0124(19)
C19 0.0266(15) 0.056(2) 0.0345(17) 0.0043(16) 0.0077(13) 0.0142(15)
C20 0.0110(11) 0.0133(12) 0.0153(11) -0.0004(10) 0.0007(9) -0.0003(9)
C21 0.0135(12) 0.0197(13) 0.0181(12) -0.0003(10) 0.0023(10) 0.0006(10)
C22 0.0128(12) 0.0247(14) 0.0236(13) -0.0016(11) 0.0042(10) -0.0024(11)
C23 0.0120(10) 0.0214(13) 0.0289(13) -0.0024(13) -0.0003(9) -0.0005(12)
C24 0.0123(10) 0.0176(13) 0.0229(12) 0.0002(12) -0.0048(9) -0.0019(11)
C25 0.0154(11) 0.0129(13) 0.0133(11) -0.0038(10) -0.0007(9) 0.0010(10)
C26 0.0155(12) 0.0174(13) 0.0168(13) 0.0025(10) 0.0023(10) -0.0008(10)
C27 0.0205(13) 0.0117(13) 0.0284(14) 0.0040(10) 0.0042(11) -0.0003(10)
C28 0.0182(12) 0.0173(13) 0.0184(12) -0.0007(10) 0.0033(10) -0.0010(10)
C29 0.0218(14) 0.0155(13) 0.0281(14) -0.0006(11) 0.0029(11) -0.0010(11)
C30 0.0196(13) 0.0221(14) 0.0288(15) 0.0018(12) 0.0003(11) 0.0010(11)
C31 0.0197(13) 0.0252(15) 0.0211(14) -0.0006(11) 0.0024(11) -0.0065(11)
C32 0.0260(13) 0.0173(15) 0.0237(13) -0.0017(11) 0.0068(10) -0.0083(11)
C33 0.0233(12) 0.0159(13) 0.0219(12) 0.0019(12) 0.0060(10) 0.0026(12)
O1 0.0221(9) 0.0171(9) 0.0248(10) 0.0064(8) -0.0023(8) -0.0038(7)
O2 0.0138(8) 0.0215(10) 0.0204(9) -0.0021(8) -0.0036(7) 0.0009(7)
O3 0.0136(7) 0.0180(9) 0.0218(8) 0.0021(8) 0.0045(6) -0.0004(8)
O4 0.0180(9) 0.0184(10) 0.0357(11) 0.0080(9) -0.0040(8) 0.0024(8)
O5 0.0168(9) 0.0121(9) 0.0266(10) 0.0018(7) -0.0026(7) -0.0028(7)
Si1 0.0168(3) 0.0162(3) 0.0192(3) 0.0019(3) 0.0015(2) -0.0004(3)
Si2 0.0141(3) 0.0191(4) 0.0165(3) -0.0007(3) -0.0004(2) -0.0016(3)
N 0.0094(10) 0.0127(10) 0.0212(11) 0.0020(8) -0.0019(8) -0.0001(8)

loop_
_atom_type_symbol
_atom_type_description
_atom_type_scat_dispersion_real
_atom_type_scat_dispersion_imag
_atom_type_scat_source
C C 0.0181 0.0091 'International Tables Vol C Tables 4.2.6.8 and 6.1.1.4'
H H 0.0000 0.0000 'International Tables Vol C Tables 4.2.6.8 and 6.1.1.4'
N N 0.0311 0.0180 'International Tables Vol C Tables 4.2.6.8 and 6.1.1.4'
O O 0.0492 0.0322 'International Tables Vol C Tables 4.2.6.8 and 6.1.1.4'
Si Si 0.2541 0.3302 'International Tables Vol C Tables 4.2.6.8 and 6.1.1.4'

loop_
_geom_angle_atom_site_label_1
_geom_angle_atom_site_label_2
_geom_angle_atom_site_label_3
_geom_angle
_geom_angle_site_symmetry_1
_geom_angle_site_symmetry_3
_geom_angle_publ_flag
C2 C1 C3 109.7(2) . . ?
C2 C1 C4 109.3(2) . . ?
C2 C1 Si1 110.41(19) . . ?
C3 C1 Si1 109.2(2) . . ?
C4 C1 C3 108.4(2) . . ?
C4 C1 Si1 109.82(19) . . ?
C1 C2 H2A 109.5 . . ?
C1 C2 H2B 109.5 . . ?
C1 C2 H2C 109.5 . . ?
H2A C2 H2B 109.5 . . ?
H2A C2 H2C 109.5 . . ?
H2B C2 H2C 109.5 . . ?
C1 C3 H3A 109.5 . . ?
C1 C3 H3B 109.5 . . ?
C1 C3 H3C 109.5 . . ?
H3A C3 H3B 109.5 . . ?
H3A C3 H3C 109.5 . . ?
H3B C3 H3C 109.5 . . ?
C1 C4 H4A 109.5 . . ?
C1 C4 H4B 109.5 . . ?
C1 C4 H4C 109.5 . . ?
H4A C4 H4B 109.5 . . ?
H4A C4 H4C 109.5 . . ?
H4B C4 H4C 109.5 . . ?
H6A C6 H6B 109.5 . . ?
H6A C6 H6C 109.5 . . ?
H6B C6 H6C 109.5 . . ?
Si1 C6 H6A 109.5 . . ?
Si1 C6 H6B 109.5 . . ?
Si1 C6 H6C 109.5 . . ?
H7A C7 H7B 109.5 . . ?
H7A C7 H7C 109.5 . . ?
H7B C7 H7C 109.5 . . ?
Si1 C7 H7A 109.5 . . ?
Si1 C7 H7B 109.5 . . ?
Si1 C7 H7C 109.5 . . ?
H8A C8 H8B 108.0 . . ?
C9 C8 H8A 109.4 . . ?
C9 C8 H8B 109.4 . . ?
C9 C8 C20 111.4(2) . . ?
C20 C8 H8A 109.4 . . ?
C20 C8 H8B 109.4 . . ?
C8 C9 H9A 109.1 . . ?
C8 C9 H9B 109.1 . . ?
H9A C9 H9B 107.8 . . ?
C10 C9 C8 112.5(2) . . ?
C10 C9 H9A 109.1 . . ?
C10 C9 H9B 109.1 . . ?
C11 C10 C9 122.7(2) . . ?
C11 C10 O1 125.3(2) . . ?
O1 C10 C9 112.0(2) . . ?
C10 C11 H11 118.0 . . ?
C10 C11 C12 124.0(2) . . ?
C12 C11 H11 118.0 . . ?
C11 C12 H12 107.9 . . ?
C11 C12 C13 109.5(2) . . ?
C11 C12 C20 111.4(2) . . ?
C13 C12 H12 107.9 . . ?
C13 C12 C20 112.2(2) . . ?
C20 C12 H12 107.9 . . ?
C12 C13 H13A 109.9 . . ?
C12 C13 H13B 109.9 . . ?
H13A C13 H13B 108.3 . . ?
O2 C13 C12 109.0(2) . . ?
O2 C13 H13A 109.9 . . ?
O2 C13 H13B 109.9 . . ?
H14A C14 H14B 109.5 . . ?
H14A C14 H14C 109.5 . . ?
H14B C14 H14C 109.5 . . ?
Si2 C14 H14A 109.5 . . ?
Si2 C14 H14B 109.5 . . ?
Si2 C14 H14C 109.5 . . ?
H15A C15 H15B 109.5 . . ?
H15A C15 H15C 109.5 . . ?
H15B C15 H15C 109.5 . . ?
Si2 C15 H15A 109.5 . . ?
Si2 C15 H15B 109.5 . . ?
Si2 C15 H15C 109.5 . . ?
C17 C16 C18 108.6(3) . . ?
C17 C16 Si2 110.7(2) . . ?
C18 C16 Si2 108.5(2) . . ?
C19 C16 C17 110.0(3) . . ?
C19 C16 C18 108.7(3) . . ?
C19 C16 Si2 110.4(2) . . ?
C16 C17 H17A 109.5 . . ?
C16 C17 H17B 109.5 . . ?
C16 C17 H17C 109.5 . . ?
H17A C17 H17B 109.5 . . ?
H17A C17 H17C 109.5 . . ?
H17B C17 H17C 109.5 . . ?
C16 C18 H18A 109.5 . . ?
C16 C18 H18B 109.5 . . ?
C16 C18 H18C 109.5 . . ?
H18A C18 H18B 109.5 . . ?
H18A C18 H18C 109.5 . . ?
H18B C18 H18C 109.5 . . ?
C16 C19 H19A 109.5 . . ?
C16 C19 H19B 109.5 . . ?
C16 C19 H19C 109.5 . . ?
H19A C19 H19B 109.5 . . ?
H19A C19 H19C 109.5 . . ?
H19B C19 H19C 109.5 . . ?
C8 C20 C12 105.47(19) . . ?
C8 C20 C21 112.8(2) . . ?
C21 C20 C12 109.44(19) . . ?
C25 C20 C8 109.57(19) . . ?
C25 C20 C12 106.62(19) . . ?
C25 C20 C21 112.6(2) . . ?
C20 C21 H21A 107.6 . . ?
C20 C21 H21B 107.6 . . ?
H21A C21 H21B 107.0 . . ?
C22 C21 C20 119.0(2) . . ?
C22 C21 H21A 107.6 . . ?
C22 C21 H21B 107.6 . . ?
C21 C22 H22A 108.8 . . ?
C21 C22 H22B 108.8 . . ?
H22A C22 H22B 107.7 . . ?
C23 C22 C21 113.9(2) . . ?
C23 C22 H22A 108.8 . . ?
C23 C22 H22B 108.8 . . ?
C22 C23 H23A 109.1 . . ?
C22 C23 H23B 109.1 . . ?
H23A C23 H23B 107.8 . . ?
C24 C23 C22 112.6(2) . . ?
C24 C23 H23A 109.1 . . ?
C24 C23 H23B 109.1 . . ?
C23 C24 H24A 109.0 . . ?
C23 C24 H24B 109.0 . . ?
H24A C24 H24B 107.8 . . ?
N C24 C23 112.8(2) . . ?
N C24 H24A 109.0 . . ?
N C24 H24B 109.0 . . ?
O3 C25 C20 121.9(2) . . ?
O3 C25 N 120.6(2) . . ?
N C25 C20 117.5(2) . . ?
O4 C26 O5 123.7(2) . . ?
O4 C26 N 123.5(2) . . ?
O5 C26 N 112.8(2) . . ?
H27A C27 H27B 108.3 . . ?
C28 C27 H27A 109.9 . . ?
C28 C27 H27B 109.9 . . ?
O5 C27 H27A 109.9 . . ?
O5 C27 H27B 109.9 . . ?
O5 C27 C28 108.9(2) . . ?
C29 C28 C27 123.3(2) . . ?
C29 C28 C33 119.0(2) . . ?
C33 C28 C27 117.7(2) . . ?
C28 C29 H29 120.0 . . ?
C30 C29 C28 120.0(3) . . ?
C30 C29 H29 120.0 . . ?
C29 C30 H30 119.6 . . ?
C31 C30 C29 120.8(3) . . ?
C31 C30 H30 119.6 . . ?
C30 C31 H31 120.3 . . ?
C30 C31 C32 119.4(3) . . ?
C32 C31 H31 120.3 . . ?
C31 C32 H32 120.0 . . ?
C33 C32 C31 120.0(3) . . ?
C33 C32 H32 120.0 . . ?
C28 C33 H33 119.6 . . ?
C32 C33 C28 120.8(2) . . ?
C32 C33 H33 119.6 . . ?
C10 O1 Si1 128.65(17) . . ?
C13 O2 Si2 120.99(16) . . ?
C26 O5 C27 114.35(19) . . ?
C6 Si1 C1 109.78(13) . . ?
C7 Si1 C1 111.82(12) . . ?
C7 Si1 C6 111.08(13) . . ?
O1 Si1 C1 103.48(11) . . ?
O1 Si1 C6 110.90(12) . . ?
O1 Si1 C7 109.55(11) . . ?
C14 Si2 C15 110.04(16) . . ?
C14 Si2 C16 110.70(14) . . ?
C15 Si2 C16 110.69(13) . . ?
O2 Si2 C14 109.17(13) . . ?
O2 Si2 C15 109.72(12) . . ?
O2 Si2 C16 106.45(12) . . ?
C25 N C24 121.3(2) . . ?
C26 N C24 115.7(2) . . ?
C26 N C25 122.6(2) . . ?

loop_
_geom_bond_atom_site_label_1
_geom_bond_atom_site_label_2
_geom_bond_distance
_geom_bond_site_symmetry_2
_geom_bond_publ_flag
C1 C2 1.535(4) . ?
C1 C3 1.542(4) . ?
C1 C4 1.539(4) . ?
C1 Si1 1.889(3) . ?
C2 H2A 0.9800 . ?
C2 H2B 0.9800 . ?
C2 H2C 0.9800 . ?
C3 H3A 0.9800 . ?
C3 H3B 0.9800 . ?
C3 H3C 0.9800 . ?
C4 H4A 0.9800 . ?
C4 H4B 0.9800 . ?
C4 H4C 0.9800 . ?
C6 H6A 0.9800 . ?
C6 H6B 0.9800 . ?
C6 H6C 0.9800 . ?
C6 Si1 1.870(3) . ?
C7 H7A 0.9800 . ?
C7 H7B 0.9800 . ?
C7 H7C 0.9800 . ?
C7 Si1 1.857(3) . ?
C8 H8A 0.9900 . ?
C8 H8B 0.9900 . ?
C8 C9 1.530(4) . ?
C8 C20 1.546(3) . ?
C9 H9A 0.9900 . ?
C9 H9B 0.9900 . ?
C9 C10 1.493(4) . ?
C10 C11 1.324(4) . ?
C10 O1 1.374(3) . ?
C11 H11 0.9500 . ?
C11 C12 1.511(4) . ?
C12 H12 1.0000 . ?
C12 C13 1.529(4) . ?
C12 C20 1.568(3) . ?
C13 H13A 0.9900 . ?
C13 H13B 0.9900 . ?
C13 O2 1.438(3) . ?
C14 H14A 0.9800 . ?
C14 H14B 0.9800 . ?
C14 H14C 0.9800 . ?
C14 Si2 1.853(3) . ?
C15 H15A 0.9800 . ?
C15 H15B 0.9800 . ?
C15 H15C 0.9800 . ?
C15 Si2 1.866(3) . ?
C16 C17 1.524(5) . ?
C16 C18 1.541(4) . ?
C16 C19 1.515(4) . ?
C16 Si2 1.886(3) . ?
C17 H17A 0.9800 . ?
C17 H17B 0.9800 . ?
C17 H17C 0.9800 . ?
C18 H18A 0.9800 . ?
C18 H18B 0.9800 . ?
C18 H18C 0.9800 . ?
C19 H19A 0.9800 . ?
C19 H19B 0.9800 . ?
C19 H19C 0.9800 . ?
C20 C21 1.553(3) . ?
C20 C25 1.541(4) . ?
C21 H21A 0.9900 . ?
C21 H21B 0.9900 . ?
C21 C22 1.537(3) . ?
C22 H22A 0.9900 . ?
C22 H22B 0.9900 . ?
C22 C23 1.523(4) . ?
C23 H23A 0.9900 . ?
C23 H23B 0.9900 . ?
C23 C24 1.509(4) . ?
C24 H24A 0.9900 . ?
C24 H24B 0.9900 . ?
C24 N 1.488(3) . ?
C25 O3 1.207(3) . ?
C25 N 1.421(3) . ?
C26 O4 1.209(3) . ?
C26 O5 1.338(3) . ?
C26 N 1.384(3) . ?
C27 H27A 0.9900 . ?
C27 H27B 0.9900 . ?
C27 C28 1.507(4) . ?
C27 O5 1.443(3) . ?
C28 C29 1.388(4) . ?
C28 C33 1.392(4) . ?
C29 H29 0.9500 . ?
C29 C30 1.386(4) . ?
C30 H30 0.9500 . ?
C30 C31 1.380(4) . ?
C31 H31 0.9500 . ?
C31 C32 1.387(4) . ?
C32 H32 0.9500 . ?
C32 C33 1.384(4) . ?
C33 H33 0.9500 . ?
O1 Si1 1.6712(19) . ?
O2 Si2 1.6492(18) . ?

loop_
_geom_torsion_atom_site_label_1
_geom_torsion_atom_site_label_2
_geom_torsion_atom_site_label_3
_geom_torsion_atom_site_label_4
_geom_torsion
_geom_torsion_site_symmetry_1
_geom_torsion_site_symmetry_2
_geom_torsion_site_symmetry_3
_geom_torsion_site_symmetry_4
_geom_torsion_publ_flag
C2 C1 Si1 C6 -171.12(19) . . . . ?
C2 C1 Si1 C7 65.1(2) . . . . ?
C2 C1 Si1 O1 -52.7(2) . . . . ?
C3 C1 Si1 C6 -50.4(2) . . . . ?
C3 C1 Si1 C7 -174.18(19) . . . . ?
C3 C1 Si1 O1 68.0(2) . . . . ?
C4 C1 Si1 C6 68.3(2) . . . . ?
C4 C1 Si1 C7 -55.5(2) . . . . ?
C4 C1 Si1 O1 -173.28(19) . . . . ?
C8 C9 C10 C11 -9.0(4) . . . . ?
C8 C9 C10 O1 171.4(2) . . . . ?
C8 C20 C21 C22 45.1(3) . . . . ?
C8 C20 C25 O3 86.0(3) . . . . ?
C8 C20 C25 N -94.9(2) . . . . ?
C9 C8 C20 C12 -65.0(2) . . . . ?
C9 C8 C20 C21 54.4(3) . . . . ?
C9 C8 C20 C25 -179.38(19) . . . . ?
C9 C10 C11 C12 -4.1(4) . . . . ?
C9 C10 O1 Si1 173.99(19) . . . . ?
C10 C11 C12 C13 -143.0(3) . . . . ?
C10 C11 C12 C20 -18.3(4) . . . . ?
C10 O1 Si1 C1 -169.1(2) . . . . ?
C10 O1 Si1 C6 -51.4(3) . . . . ?
C10 O1 Si1 C7 71.5(2) . . . . ?
C11 C10 O1 Si1 -5.6(4) . . . . ?
C11 C12 C13 O2 -58.1(3) . . . . ?
C11 C12 C20 C8 50.3(3) . . . . ?
C11 C12 C20 C21 -71.2(3) . . . . ?
C11 C12 C20 C25 166.8(2) . . . . ?
C12 C13 O2 Si2 168.22(17) . . . . ?
C12 C20 C21 C22 162.2(2) . . . . ?
C12 C20 C25 O3 -27.7(3) . . . . ?
C12 C20 C25 N 151.4(2) . . . . ?
C13 C12 C20 C8 173.5(2) . . . . ?
C13 C12 C20 C21 51.9(3) . . . . ?
C13 C12 C20 C25 -70.1(2) . . . . ?
C13 O2 Si2 C14 71.1(2) . . . . ?
C13 O2 Si2 C15 -49.6(2) . . . . ?
C13 O2 Si2 C16 -169.4(2) . . . . ?
C17 C16 Si2 C14 -173.4(2) . . . . ?
C17 C16 Si2 C15 -51.1(3) . . . . ?
C17 C16 Si2 O2 68.0(3) . . . . ?
C18 C16 Si2 C14 -54.4(3) . . . . ?
C18 C16 Si2 C15 67.9(3) . . . . ?
C18 C16 Si2 O2 -172.9(2) . . . . ?
C19 C16 Si2 C14 64.6(3) . . . . ?
C19 C16 Si2 C15 -173.1(2) . . . . ?
C19 C16 Si2 O2 -53.9(3) . . . . ?
C20 C8 C9 C10 44.8(3) . . . . ?
C20 C12 C13 O2 177.7(2) . . . . ?
C20 C21 C22 C23 72.9(3) . . . . ?
C20 C25 N C24 41.3(3) . . . . ?
C20 C25 N C26 -146.3(2) . . . . ?
C21 C20 C25 O3 -147.7(2) . . . . ?
C21 C20 C25 N 31.4(3) . . . . ?
C21 C22 C23 C24 -56.4(3) . . . . ?
C22 C23 C24 N 73.0(3) . . . . ?
C23 C24 N C25 -90.1(3) . . . . ?
C23 C24 N C26 97.1(3) . . . . ?
C25 C20 C21 C22 -79.4(3) . . . . ?
C27 C28 C29 C30 -178.7(3) . . . . ?
C27 C28 C33 C32 178.9(2) . . . . ?
C28 C27 O5 C26 171.2(2) . . . . ?
C28 C29 C30 C31 0.0(4) . . . . ?
C29 C28 C33 C32 0.3(4) . . . . ?
C29 C30 C31 C32 0.0(4) . . . . ?
C30 C31 C32 C33 0.1(4) . . . . ?
C31 C32 C33 C28 -0.3(4) . . . . ?
C33 C28 C29 C30 -0.2(4) . . . . ?
O1 C10 C11 C12 175.4(2) . . . . ?
O3 C25 N C24 -139.6(2) . . . . ?
O3 C25 N C26 32.7(4) . . . . ?
O4 C26 O5 C27 1.3(4) . . . . ?
O4 C26 N C24 6.2(4) . . . . ?
O4 C26 N C25 -166.6(2) . . . . ?
O5 C26 N C24 -170.4(2) . . . . ?
O5 C26 N C25 16.9(3) . . . . ?
O5 C27 C28 C29 -7.5(4) . . . . ?
O5 C27 C28 C33 174.0(2) . . . . ?
N C26 O5 C27 177.9(2) . . . . ?

loop_
_twin_individual_id
_twin_individual_mass_fraction_refined
1 0.90(3)
2 0.10(3)
